data_7211603
loop_
_publ_author_name
'Wang, Zhao-Xi'
'Wu, Qiong-Fang'
'Liu, Hong-Jiang'
'Shao, Min'
'Xiao, Hong-Ping'
'Li, Ming-Xing'

_publ_section_title
;
 2D and 3D lanthanide coordination polymers constructed from
 benzimidazole-5,6-dicarboxylic acid and sulfate bridged secondary
 building units
;
_journal_issue 4
_journal_name_full CrystEngComm
_journal_page_first 1139
_journal_paper_doi 10.1039/b910701k
_journal_volume 12
_journal_year 2010
_chemical_formula_moiety '2(C18 H8 N4 Er2 O12 S ), H4 O2'
_chemical_formula_sum 'C36 H20 Er4 N8 O26 S2'
_chemical_formula_weight 1713.76
_chemical_name_systematic
;
?
;
_space_group_IT_number 14
_symmetry_cell_setting monoclinic
_symmetry_space_group_name_Hall '-P 2ybc'
_symmetry_space_group_name_H-M 'P 1 21/c 1'
_atom_sites_solution_hydrogens geom
_atom_sites_solution_primary direct
_atom_sites_solution_secondary difmap
_audit_creation_method SHELXL-97
_cell_angle_alpha 90.00
_cell_angle_beta 96.7490(10)
_cell_angle_gamma 90.00
_cell_formula_units_Z 1
_cell_length_a 9.5378(8)
_cell_length_b 6.6828(5)
_cell_length_c 16.1310(13)
_cell_measurement_reflns_used 2372
_cell_measurement_temperature 293(2)
_cell_measurement_theta_max 25.34
_cell_measurement_theta_min 1.89
_cell_volume 1021.05(14)
_computing_cell_refinement 'SAINT (Bruker, 2002)'
_computing_data_collection 'SMART (Bruker, 2002)'
_computing_data_reduction 'SAINT (Bruker, 2002)'
_computing_molecular_graphics 'SHELXTL(Bruker, 2002)'
_computing_publication_material 'SHELXTL(Bruker, 2002)'
_computing_structure_refinement 'SHELXL97 (Sheldrick, 1997)'
_computing_structure_solution 'SHELXS97 (Sheldrick, 1997)'
_diffrn_ambient_temperature 293(2)
_diffrn_measured_fraction_theta_full 1.000
_diffrn_measured_fraction_theta_max 1.000
_diffrn_measurement_device_type 'Bruker APEX area-detector diffractometer'
_diffrn_measurement_method '\f and \w scans'
_diffrn_radiation_monochromator graphite
_diffrn_radiation_source 'fine-focus sealed tube'
_diffrn_radiation_type MoK\a
_diffrn_radiation_wavelength 0.71073
_diffrn_reflns_av_R_equivalents 0.0545
_diffrn_reflns_av_sigmaI/netI 0.0549
_diffrn_reflns_limit_h_max 11
_diffrn_reflns_limit_h_min -11
_diffrn_reflns_limit_k_max 4
_diffrn_reflns_limit_k_min -7
_diffrn_reflns_limit_l_max 19
_diffrn_reflns_limit_l_min -19
_diffrn_reflns_number 4829
_diffrn_reflns_theta_full 25.10
_diffrn_reflns_theta_max 25.10
_diffrn_reflns_theta_min 2.15
_exptl_absorpt_coefficient_mu 8.353
_exptl_absorpt_correction_T_max 0.242
_exptl_absorpt_correction_T_min 0.162
_exptl_absorpt_correction_type multi-scan
_exptl_absorpt_process_details '(SADABS; Bruker, 2002)'
_exptl_crystal_colour Pink
_exptl_crystal_density_diffrn 2.787
_exptl_crystal_density_method 'not measured'
_exptl_crystal_description block
_exptl_crystal_F_000 804
_exptl_crystal_size_max 0.26
_exptl_crystal_size_mid 0.19
_exptl_crystal_size_min 0.17
_refine_diff_density_max 3.712
_refine_diff_density_min -2.516
_refine_diff_density_rms 0.335
_refine_ls_extinction_method none
_refine_ls_goodness_of_fit_ref 1.178
_refine_ls_hydrogen_treatment constr
_refine_ls_matrix_type full
_refine_ls_number_parameters 190
_refine_ls_number_reflns 1810
_refine_ls_number_restraints 24
_refine_ls_restrained_S_all 1.182
_refine_ls_R_factor_all 0.0554
_refine_ls_R_factor_gt 0.0510
_refine_ls_shift/su_max 0.000
_refine_ls_shift/su_mean 0.000
_refine_ls_structure_factor_coef Fsqd
_refine_ls_weighting_details 'calc w=1/[\s^2^(Fo^2^)+(0.0562P)^2^+34.2626P] where P=(Fo^2^+2Fc^2^)/3'
_refine_ls_weighting_scheme calc
_refine_ls_wR_factor_gt 0.1349
_refine_ls_wR_factor_ref 0.1368
_reflns_number_gt 1676
_reflns_number_total 1810
_reflns_threshold_expression >2sigma(I)
_cod_data_source_file b910701k.txt
_cod_data_source_block Er
_cod_depositor_comments
;
The following automatic conversions were performed:

'_symmetry_cell_setting' value 'Monoclinic' changed to 'monoclinic'
according to /home/saulius/struct/CIF-dictionaries/cif_core.dic
dictionary named 'cif_core.dic' version 2.4.2 from
2011-04-26.

'_exptl_absorpt_correction_type' value 'Multi-scan'
changed to 'multi-scan' according to
/home/saulius/struct/CIF-dictionaries/cif_core.dic dictionary named
'cif_core.dic' version 2.4.2 from 2011-04-26.

Automatic conversion script
Id: cif_fix_values 1891 2012-01-12 08:04:46Z andrius 
;
_cod_original_sg_symbol_H-M 'P 21/c'
_cod_database_code 7211603

loop_
_symmetry_equiv_pos_as_xyz
'x, y, z'
'-x, y+1/2, -z+1/2'
'-x, -y, -z'
'x, -y-1/2, z-1/2'

loop_
_atom_site_label
_atom_site_type_symbol
_atom_site_fract_x
_atom_site_fract_y
_atom_site_fract_z
_atom_site_U_iso_or_equiv
_atom_site_adp_type
_atom_site_occupancy
_atom_site_symmetry_multiplicity
_atom_site_calc_flag
_atom_site_refinement_flags
Er1 Er 0.59066(5) 0.42155(8) 0.39863(3) 0.0098(2) Uani 1 1 d U
S1 S 0.4066(7) 0.0815(9) 0.5218(4) 0.0158(13) Uani 0.50 1 d P
O1 O 0.7973(11) 0.378(2) 0.4942(6) 0.049(4) Uani 1 1 d .
O2 O 0.6214(11) 0.4790(17) 0.5531(6) 0.031(2) Uani 1 1 d U
O3 O 0.5653(9) 0.5300(15) 0.7111(6) 0.0206(19) Uani 1 1 d U
O4 O 0.6466(9) 0.3409(17) 0.8172(6) 0.030(2) Uani 1 1 d .
O5 O 0.4992(19) 0.132(3) 0.4502(11) 0.023(4) Uani 0.50 1 d PU
O6 O 0.3998(17) 0.2316(18) 0.5862(7) 0.057(4) Uani 1 1 d .
O7 O 0.257(2) 0.046(3) 0.4963(12) 0.028(5) Uani 0.50 1 d P
O8 O 0.060(3) 0.024(6) 0.4953(16) 0.073(10) Uani 0.50 1 d P
H8A H 0.0114 0.1116 0.4670 0.109 Uiso 0.50 1 d PR
H8B H 0.0250 -0.0915 0.4842 0.109 Uiso 0.50 1 d PR
N2 N 1.1783(11) 0.4359(17) 0.8283(7) 0.021(3) Uani 1 1 d .
H2 H 1.1860 0.4333 0.8819 0.025 Uiso 1 1 calc R
N1 N 1.2421(10) 0.4529(17) 0.6985(6) 0.016(2) Uani 1 1 d .
C1 C 0.7484(12) 0.4313(18) 0.5603(7) 0.012(2) Uani 1 1 d U
C2 C 0.8482(13) 0.4387(19) 0.6394(8) 0.016(3) Uani 1 1 d .
C3 C 0.9886(12) 0.4398(19) 0.6256(8) 0.015(3) Uani 1 1 d .
H3 H 1.0132 0.4386 0.5715 0.018 Uiso 1 1 calc R
C4 C 1.0943(12) 0.4429(18) 0.6946(8) 0.012(2) Uani 1 1 d .
C5 C 1.0551(13) 0.4310(18) 0.7749(8) 0.015(3) Uani 1 1 d .
C6 C 0.9143(13) 0.4262(19) 0.7911(8) 0.017(3) Uani 1 1 d .
H6 H 0.8910 0.4205 0.8454 0.020 Uiso 1 1 calc R
C7 C 0.8115(13) 0.4301(18) 0.7239(8) 0.014(3) Uani 1 1 d .
C8 C 0.6646(12) 0.4287(17) 0.7515(7) 0.012(2) Uani 1 1 d .
C9 C 1.2888(13) 0.4457(19) 0.7785(9) 0.019(3) Uani 1 1 d .
H9 H 1.3839 0.4470 0.7995 0.023 Uiso 1 1 calc R

loop_
_atom_site_aniso_label
_atom_site_aniso_U_11
_atom_site_aniso_U_22
_atom_site_aniso_U_33
_atom_site_aniso_U_23
_atom_site_aniso_U_13
_atom_site_aniso_U_12
Er1 0.0048(3) 0.0124(4) 0.0114(3) -0.00053(19) -0.0027(2) 0.00041(19)
S1 0.016(3) 0.019(3) 0.012(3) 0.003(2) 0.002(2) 0.000(2)
O1 0.018(5) 0.112(11) 0.015(5) -0.015(6) -0.007(4) 0.024(6)
O2 0.031(2) 0.032(2) 0.031(2) -0.0004(10) 0.0032(11) 0.0005(10)
O3 0.020(2) 0.021(2) 0.020(2) -0.0021(10) 0.0016(10) 0.0002(10)
O4 0.017(5) 0.037(6) 0.039(6) 0.021(5) 0.012(4) 0.010(5)
O5 0.024(4) 0.023(4) 0.022(4) 0.0033(11) 0.0026(11) -0.0012(11)
O6 0.128(13) 0.019(6) 0.028(6) -0.005(5) 0.029(7) -0.002(7)
O7 0.023(10) 0.035(12) 0.021(10) 0.011(8) -0.008(8) -0.016(9)
O8 0.046(14) 0.14(3) 0.033(14) -0.028(17) 0.001(12) 0.04(2)
N2 0.012(5) 0.033(7) 0.017(6) -0.002(5) 0.001(4) 0.003(5)
N1 0.009(5) 0.025(6) 0.012(5) 0.005(4) -0.002(4) 0.002(4)
C1 0.007(4) 0.014(6) 0.012(5) 0.000(4) -0.005(4) 0.000(4)
C2 0.012(6) 0.019(7) 0.017(6) 0.000(5) 0.005(5) 0.001(5)
C3 0.007(5) 0.022(7) 0.015(6) 0.001(5) -0.004(5) 0.000(5)
C4 0.006(5) 0.009(6) 0.020(6) 0.003(5) -0.001(5) -0.002(4)
C5 0.009(6) 0.012(7) 0.022(7) 0.002(5) -0.005(5) 0.004(5)
C6 0.009(6) 0.022(8) 0.019(7) -0.001(5) -0.002(5) 0.004(5)
C7 0.012(6) 0.017(7) 0.013(6) 0.009(5) 0.003(5) 0.003(5)
C8 0.006(5) 0.011(6) 0.017(6) 0.002(5) -0.003(5) 0.003(4)
C9 0.005(5) 0.017(7) 0.036(8) 0.008(6) 0.001(5) 0.005(5)

loop_
_atom_type_symbol
_atom_type_description
_atom_type_scat_dispersion_real
_atom_type_scat_dispersion_imag
_atom_type_scat_source
C C 0.0033 0.0016 'International Tables Vol C Tables 4.2.6.8 and 6.1.1.4'
H H 0.0000 0.0000 'International Tables Vol C Tables 4.2.6.8 and 6.1.1.4'
N N 0.0061 0.0033 'International Tables Vol C Tables 4.2.6.8 and 6.1.1.4'
O O 0.0106 0.0060 'International Tables Vol C Tables 4.2.6.8 and 6.1.1.4'
S S 0.1246 0.1234 'International Tables Vol C Tables 4.2.6.8 and 6.1.1.4'
Er Er -0.2586 4.9576 'International Tables Vol C Tables 4.2.6.8 and 6.1.1.4'

loop_
_geom_angle_atom_site_label_1
_geom_angle_atom_site_label_2
_geom_angle_atom_site_label_3
_geom_angle
_geom_angle_site_symmetry_1
_geom_angle_site_symmetry_3
O3 Er1 O4 80.4(4) 3_666 4_565
O3 Er1 O5 99.5(5) 3_666 .
O4 Er1 O5 71.9(5) 4_565 .
O3 Er1 O6 87.3(4) 3_666 3_666
O4 Er1 O6 144.3(4) 4_565 3_666
O5 Er1 O6 143.6(5) . 3_666
O3 Er1 O2 72.4(3) 3_666 3_666
O4 Er1 O2 132.4(3) 4_565 3_666
O5 Er1 O2 75.1(5) . 3_666
O6 Er1 O2 73.0(5) 3_666 3_666
O3 Er1 O1 166.7(4) 3_666 .
O4 Er1 O1 92.7(4) 4_565 .
O5 Er1 O1 89.1(6) . .
O6 Er1 O1 91.9(5) 3_666 .
O2 Er1 O1 120.1(3) 3_666 .
O3 Er1 O2 140.1(3) 3_666 .
O4 Er1 O2 132.8(4) 4_565 .
O5 Er1 O2 77.1(5) . .
O6 Er1 O2 75.2(4) 3_666 .
O2 Er1 O2 68.4(4) 3_666 .
O1 Er1 O2 51.7(3) . .
O3 Er1 N1 82.4(3) 3_666 3_766
O4 Er1 N1 71.9(4) 4_565 3_766
O5 Er1 N1 142.9(5) . 3_766
O6 Er1 N1 73.4(4) 3_666 3_766
O2 Er1 N1 138.5(4) 3_666 3_766
O1 Er1 N1 84.6(4) . 3_766
O2 Er1 N1 124.2(3) . 3_766
O3 Er1 C1 165.1(3) 3_666 .
O4 Er1 C1 114.1(4) 4_565 .
O5 Er1 C1 82.6(5) . .
O6 Er1 C1 82.6(4) 3_666 .
O2 Er1 C1 94.2(3) 3_666 .
O1 Er1 C1 25.9(3) . .
O2 Er1 C1 25.8(3) . .
N1 Er1 C1 104.9(3) 3_766 .
O6 S1 O7 101.0(12) . .
O6 S1 O5 117.0(10) . .
O7 S1 O5 116.4(11) . .
O6 S1 O5 116.9(9) . 3_656
O7 S1 O5 113.7(11) . 3_656
O5 S1 O5 92.8(10) . 3_656
O6 S1 S1 131.0(8) . 3_656
O7 S1 S1 127.7(10) . 3_656
O5 S1 S1 49.1(7) . 3_656
O5 S1 S1 43.7(6) 3_656 3_656
C1 O1 Er1 98.8(7) . .
C1 O2 Er1 155.3(9) . 3_666
C1 O2 Er1 93.1(8) . .
Er1 O2 Er1 111.6(4) 3_666 .
C8 O3 Er1 151.5(8) . 3_666
C8 O4 Er1 156.4(10) . 4_566
S1 O5 S1 87.2(10) . 3_656
S1 O5 Er1 135.3(11) . .
S1 O5 Er1 125.5(10) 3_656 .
S1 O6 Er1 139.3(7) . 3_666
O8 O8 H8A 77.2 3_556 .
O8 O8 H8B 55.6 3_556 .
H8A O8 H8B 109.5 . .
C5 N2 C9 106.7(11) . .
C5 N2 H2 126.6 . .
C9 N2 H2 126.6 . .
C9 N1 C4 105.3(10) . .
C9 N1 Er1 117.2(8) . 3_766
C4 N1 Er1 134.2(8) . 3_766
O2 C1 O1 116.4(11) . .
O2 C1 C2 125.8(11) . .
O1 C1 C2 117.8(10) . .
O2 C1 Er1 61.1(7) . .
O1 C1 Er1 55.2(6) . .
C2 C1 Er1 172.5(8) . .
C3 C2 C7 119.7(11) . .
C3 C2 C1 113.2(10) . .
C7 C2 C1 126.9(11) . .
C2 C3 C4 119.3(11) . .
C2 C3 H3 120.3 . .
C4 C3 H3 120.3 . .
C5 C4 N1 109.8(10) . .
C5 C4 C3 119.2(11) . .
N1 C4 C3 131.0(11) . .
N2 C5 C4 106.2(11) . .
N2 C5 C6 130.8(12) . .
C4 C5 C6 123.0(12) . .
C7 C6 C5 117.7(12) . .
C7 C6 H6 121.2 . .
C5 C6 H6 121.2 . .
C6 C7 C2 121.0(11) . .
C6 C7 C8 111.5(10) . .
C2 C7 C8 127.5(11) . .
O4 C8 O3 121.1(11) . .
O4 C8 C7 118.6(10) . .
O3 C8 C7 120.1(10) . .
N1 C9 N2 111.9(10) . .
N1 C9 H9 124.1 . .
N2 C9 H9 124.1 . .

loop_
_geom_bond_atom_site_label_1
_geom_bond_atom_site_label_2
_geom_bond_distance
_geom_bond_site_symmetry_2
Er1 O3 2.198(9) 3_666
Er1 O4 2.291(10) 4_565
Er1 O5 2.318(19) .
Er1 O6 2.332(12) 3_666
Er1 O2 2.348(10) 3_666
Er1 O1 2.374(10) .
Er1 O2 2.504(10) .
Er1 N1 2.508(10) 3_766
Er1 C1 2.855(11) .
S1 O6 1.450(12) .
S1 O7 1.458(19) .
S1 O5 1.572(19) .
S1 O5 1.72(2) 3_656
S1 S1 2.270(12) 3_656
O1 C1 1.264(16) .
O2 C1 1.244(15) .
O2 Er1 2.348(10) 3_666
O3 C8 1.278(15) .
O3 Er1 2.198(9) 3_666
O4 C8 1.242(15) .
O4 Er1 2.291(10) 4_566
O5 S1 1.72(2) 3_656
O6 Er1 2.332(12) 3_666
O8 O8 1.22(6) 3_556
O8 H8A 0.8500 .
O8 H8B 0.8500 .
N2 C5 1.373(16) .
N2 C9 1.400(17) .
N2 H2 0.8600 .
N1 C9 1.316(17) .
N1 C4 1.405(15) .
N1 Er1 2.508(10) 3_766
C1 C2 1.499(17) .
C2 C3 1.384(17) .
C2 C7 1.448(17) .
C3 C4 1.411(17) .
C3 H3 0.9300 .
C4 C5 1.391(18) .
C5 C6 1.399(17) .
C6 C7 1.373(18) .
C6 H6 0.9300 .
C7 C8 1.519(16) .
C9 H9 0.9300 .
